data_4509919
loop_
_publ_author_name
'Wu, Xiang Xia'
'Wang, You You'
'Yang, Pan'
'Xu, Yao Yao'
'Huo, Jian Zhong'
'Ding, Bin'
'Wang, Ying'
'Wang, XiuGuang'

_publ_section_title
;
 Syntheses, Structural Variation, and Characterization of a Series of
 Crystalline Coordination Compounds with 4-Benzene-1,2,4-triazole:
 Polymorph, Incomplete Spin Transition, and Single Crystal-to-Single
 Crystal Transformation
;
_journal_issue 2
_journal_name_full 'Crystal Growth &amp; Design'
_journal_page_first 477
_journal_paper_doi 10.1021/cg401141a
_journal_volume 14
_journal_year 2014
_chemical_formula_sum 'C34 H28 Fe N14 S2'
_chemical_formula_weight 752.67
_chemical_name_systematic
; 
 ? 
;
_space_group_IT_number 14
_symmetry_cell_setting monoclinic
_symmetry_space_group_name_Hall '-P 2ybc'
_symmetry_space_group_name_H-M 'P 1 21/c 1'
_atom_sites_solution_hydrogens geom
_atom_sites_solution_primary direct
_atom_sites_solution_secondary difmap
_audit_creation_method SHELXL-97
_cell_angle_alpha 90.00
_cell_angle_beta 102.1560(10)
_cell_angle_gamma 90.00
_cell_formula_units_Z 4
_cell_length_a 16.2395(10)
_cell_length_b 15.7632(10)
_cell_length_c 13.9861(9)
_cell_measurement_reflns_used 3037
_cell_measurement_temperature 296(2)
_cell_measurement_theta_max 23.36
_cell_measurement_theta_min 2.57
_cell_volume 3500.0(4)
_computing_cell_refinement 'Bruker SMART'
_computing_data_collection 'Bruker SMART'
_computing_data_reduction 'Bruker SAINT'
_computing_molecular_graphics 'Bruker SHELXTL'
_computing_publication_material 'Bruker SHELXTL'
_computing_structure_refinement 'SHELXL-97 (Sheldrick, 1997)'
_computing_structure_solution 'SHELXS-97 (Sheldrick, 1990)'
_diffrn_ambient_temperature 296(2)
_diffrn_measured_fraction_theta_full 1.000
_diffrn_measured_fraction_theta_max 1.000
_diffrn_measurement_device_type 'CCD area detector'
_diffrn_measurement_method 'phi and omega scans'
_diffrn_radiation_monochromator graphite
_diffrn_radiation_source 'fine-focus sealed tube'
_diffrn_radiation_type MoK\a
_diffrn_radiation_wavelength 0.71073
_diffrn_reflns_av_R_equivalents 0.0366
_diffrn_reflns_av_sigmaI/netI 0.0428
_diffrn_reflns_limit_h_max 19
_diffrn_reflns_limit_h_min -11
_diffrn_reflns_limit_k_max 18
_diffrn_reflns_limit_k_min -17
_diffrn_reflns_limit_l_max 16
_diffrn_reflns_limit_l_min -16
_diffrn_reflns_number 17784
_diffrn_reflns_theta_full 25.01
_diffrn_reflns_theta_max 25.01
_diffrn_reflns_theta_min 1.28
_exptl_absorpt_coefficient_mu 0.599
_exptl_absorpt_correction_T_max 0.9209
_exptl_absorpt_correction_T_min 0.8999
_exptl_absorpt_correction_type multi-scan
_exptl_absorpt_process_details SADABS
_exptl_crystal_colour COLOURLESS
_exptl_crystal_density_diffrn 1.428
_exptl_crystal_density_meas ?
_exptl_crystal_density_method 'not measured'
_exptl_crystal_description BLOCK
_exptl_crystal_F_000 1552
_exptl_crystal_size_max 0.18
_exptl_crystal_size_mid 0.15
_exptl_crystal_size_min 0.14
_refine_diff_density_max 0.187
_refine_diff_density_min -0.435
_refine_diff_density_rms 0.049
_refine_ls_extinction_method none
_refine_ls_goodness_of_fit_ref 1.004
_refine_ls_hydrogen_treatment constr
_refine_ls_matrix_type full
_refine_ls_number_parameters 463
_refine_ls_number_reflns 6165
_refine_ls_number_restraints 0
_refine_ls_restrained_S_all 1.004
_refine_ls_R_factor_all 0.0764
_refine_ls_R_factor_gt 0.0408
_refine_ls_shift/su_max 0.000
_refine_ls_shift/su_mean 0.000
_refine_ls_structure_factor_coef Fsqd
_refine_ls_weighting_details 'calc w=1/[\s^2^(Fo^2^)+(0.0527P)^2^+0.0000P] where P=(Fo^2^+2Fc^2^)/3'
_refine_ls_weighting_scheme calc
_refine_ls_wR_factor_gt 0.0912
_refine_ls_wR_factor_ref 0.1090
_reflns_number_gt 3890
_reflns_number_total 6165
_reflns_threshold_expression >2sigma(I)
_cod_data_source_file cg401141a_si_002.cif
_cod_data_source_block 3
_cod_depositor_comments
;
The following automatic conversions were performed:

'_symmetry_cell_setting' value 'Monoclinic' changed to 'monoclinic'
according to
/usr/data/users/saulius/automatic-downloads/current/ACS/lib/dictionaries/cif_core.dic
dictionary named 'cif_core.dic' version 2.4.2 from
2011-04-26.

'_exptl_absorpt_correction_type' value 'MULTI-SCAN'
changed to 'multi-scan' according to
/usr/data/users/saulius/automatic-downloads/current/ACS/lib/dictionaries/cif_core.dic
dictionary named 'cif_core.dic' version 2.4.2 from 2011-04-26.

Automatic conversion script
Id: cif_fix_values 2281 2013-09-26 08:29:07Z andrius 

The following automatic conversions were performed:

'_exptl_crystal_density_meas' value 'NONE' was changed to '?' - the
value is perceived as not measured.

Automatic conversion script
Id: cif_fix_values 3008 2015-01-20 13:52:24Z robertas 
;
_cod_original_sg_symbol_H-M P2(1)/c
_cod_database_code 4509919

loop_
_symmetry_equiv_pos_as_xyz
'x, y, z'
'-x, y+1/2, -z+1/2'
'-x, -y, -z'
'x, -y-1/2, z-1/2'

loop_
_atom_site_label
_atom_site_type_symbol
_atom_site_fract_x
_atom_site_fract_y
_atom_site_fract_z
_atom_site_U_iso_or_equiv
_atom_site_adp_type
_atom_site_occupancy
_atom_site_symmetry_multiplicity
_atom_site_calc_flag
_atom_site_refinement_flags
Fe1 Fe 0.5000 0.5000 0.5000 0.04469(16) Uani 1 2 d S
Fe2 Fe 0.0000 0.5000 0.5000 0.04548(16) Uani 1 2 d S
S1 S 0.44600(5) 0.49164(5) 0.82627(6) 0.0690(2) Uani 1 1 d .
S2 S 0.06304(5) 0.52242(5) 0.17868(6) 0.0633(2) Uani 1 1 d .
N1 N 0.28822(12) 0.34498(13) 0.34513(14) 0.0441(5) Uani 1 1 d .
N2 N 0.31813(16) 0.48090(14) 0.35046(17) 0.0621(7) Uani 1 1 d .
N3 N 0.38601(13) 0.43696(14) 0.40654(16) 0.0521(6) Uani 1 1 d .
N4 N 0.33875(14) 0.72382(13) 0.43707(15) 0.0474(6) Uani 1 1 d .
N5 N 0.47546(15) 0.70485(15) 0.46071(18) 0.0646(7) Uani 1 1 d .
N6 N 0.43773(14) 0.62752(13) 0.47266(16) 0.0522(6) Uani 1 1 d .
N7 N 0.12214(13) 0.42568(14) 0.53915(16) 0.0501(6) Uani 1 1 d .
N8 N 0.20251(14) 0.45858(14) 0.54913(18) 0.0604(7) Uani 1 1 d .
N9 N 0.21265(13) 0.32056(13) 0.56568(15) 0.0443(5) Uani 1 1 d .
N10 N 0.06524(14) 0.61903(13) 0.57482(16) 0.0545(6) Uani 1 1 d .
N11 N 0.03193(15) 0.69720(16) 0.5897(2) 0.0740(8) Uani 1 1 d .
N12 N 0.16928(13) 0.70487(12) 0.63514(15) 0.0464(5) Uani 1 1 d .
N13 N 0.45117(15) 0.48567(14) 0.6284(2) 0.0571(6) Uani 1 1 d .
N14 N 0.03357(14) 0.53140(15) 0.36805(18) 0.0556(6) Uani 1 1 d .
C1 C 0.26180(18) 0.42400(17) 0.3158(2) 0.0564(8) Uani 1 1 d .
H1 H 0.2097 0.4361 0.2758 0.068 Uiso 1 1 calc R
C2 C 0.36601(16) 0.35680(16) 0.40050(19) 0.0481(7) Uani 1 1 d .
H2 H 0.4009 0.3134 0.4305 0.058 Uiso 1 1 calc R
C3 C 0.24239(15) 0.26708(15) 0.32596(17) 0.0415(6) Uani 1 1 d .
C4 C 0.28500(16) 0.19176(16) 0.32355(18) 0.0482(7) Uani 1 1 d .
H4 H 0.3435 0.1914 0.3335 0.058 Uiso 1 1 calc R
C5 C 0.24025(18) 0.11681(17) 0.30623(19) 0.0543(7) Uani 1 1 d .
H5 H 0.2687 0.0657 0.3051 0.065 Uiso 1 1 calc R
C6 C 0.15379(18) 0.11758(18) 0.2907(2) 0.0592(8) Uani 1 1 d .
H6 H 0.1236 0.0672 0.2779 0.071 Uiso 1 1 calc R
C7 C 0.11237(17) 0.19243(18) 0.2942(2) 0.0597(8) Uani 1 1 d .
H7 H 0.0539 0.1925 0.2843 0.072 Uiso 1 1 calc R
C8 C 0.15551(16) 0.26787(17) 0.31200(19) 0.0517(7) Uani 1 1 d .
H8 H 0.1267 0.3185 0.3146 0.062 Uiso 1 1 calc R
C9 C 0.41502(18) 0.75947(18) 0.4403(2) 0.0623(8) Uani 1 1 d .
H9 H 0.4230 0.8167 0.4290 0.075 Uiso 1 1 calc R
C10 C 0.35719(18) 0.64161(16) 0.45789(19) 0.0519(7) Uani 1 1 d .
H10 H 0.3172 0.6001 0.4613 0.062 Uiso 1 1 calc R
C11 C 0.25687(17) 0.76216(16) 0.41544(18) 0.0475(7) Uani 1 1 d .
C12 C 0.18602(18) 0.71202(17) 0.3946(2) 0.0556(7) Uani 1 1 d .
H12 H 0.1912 0.6533 0.3935 0.067 Uiso 1 1 calc R
C13 C 0.10736(19) 0.7488(2) 0.3752(2) 0.0700(9) Uani 1 1 d .
H13 H 0.0596 0.7147 0.3628 0.084 Uiso 1 1 calc R
C14 C 0.0990(2) 0.8353(2) 0.3742(3) 0.0816(10) Uani 1 1 d .
H14 H 0.0458 0.8599 0.3607 0.098 Uiso 1 1 calc R
C15 C 0.1693(2) 0.8848(2) 0.3932(3) 0.0840(11) Uani 1 1 d .
H15 H 0.1636 0.9435 0.3917 0.101 Uiso 1 1 calc R
C16 C 0.2492(2) 0.84929(17) 0.4146(2) 0.0700(9) Uani 1 1 d .
H16 H 0.2968 0.8837 0.4282 0.084 Uiso 1 1 calc R
C17 C 0.13072(17) 0.34391(18) 0.54915(19) 0.0524(7) Uani 1 1 d .
H17 H 0.0861 0.3062 0.5454 0.063 Uiso 1 1 calc R
C18 C 0.25339(17) 0.39503(18) 0.5651(2) 0.0575(8) Uani 1 1 d .
H18 H 0.3116 0.3999 0.5751 0.069 Uiso 1 1 calc R
C19 C 0.24774(17) 0.23692(17) 0.57543(19) 0.0483(7) Uani 1 1 d .
C20 C 0.3339(2) 0.2273(2) 0.6032(2) 0.0681(9) Uani 1 1 d .
H20 H 0.3688 0.2744 0.6183 0.082 Uiso 1 1 calc R
C21 C 0.3672(2) 0.1466(2) 0.6081(3) 0.0875(11) Uani 1 1 d .
H21 H 0.4253 0.1395 0.6262 0.105 Uiso 1 1 calc R
C22 C 0.3171(3) 0.0774(2) 0.5871(3) 0.0955(13) Uani 1 1 d .
H22 H 0.3408 0.0235 0.5904 0.115 Uiso 1 1 calc R
C23 C 0.2311(3) 0.0871(2) 0.5610(3) 0.0861(11) Uani 1 1 d .
H23 H 0.1965 0.0397 0.5476 0.103 Uiso 1 1 calc R
C24 C 0.1960(2) 0.16782(18) 0.5545(2) 0.0653(8) Uani 1 1 d .
H24 H 0.1380 0.1748 0.5362 0.078 Uiso 1 1 calc R
C25 C 0.14624(18) 0.62576(16) 0.6025(2) 0.0578(8) Uani 1 1 d .
H25 H 0.1839 0.5817 0.6002 0.069 Uiso 1 1 calc R
C26 C 0.09504(19) 0.74575(19) 0.6251(2) 0.0697(9) Uani 1 1 d .
H26 H 0.0899 0.8023 0.6418 0.084 Uiso 1 1 calc R
C27 C 0.25381(16) 0.73650(15) 0.66366(17) 0.0437(6) Uani 1 1 d .
C28 C 0.26798(18) 0.82232(16) 0.6783(2) 0.0545(7) Uani 1 1 d .
H28 H 0.2230 0.8599 0.6725 0.065 Uiso 1 1 calc R
C29 C 0.3504(2) 0.85176(18) 0.7017(2) 0.0622(8) Uani 1 1 d .
H29 H 0.3605 0.9094 0.7128 0.075 Uiso 1 1 calc R
C30 C 0.4171(2) 0.79687(19) 0.7088(2) 0.0650(8) Uani 1 1 d .
H30 H 0.4720 0.8173 0.7221 0.078 Uiso 1 1 calc R
C31 C 0.40190(18) 0.71159(18) 0.6960(2) 0.0638(8) Uani 1 1 d .
H31 H 0.4469 0.6741 0.7018 0.077 Uiso 1 1 calc R
C32 C 0.32044(17) 0.68070(17) 0.6747(2) 0.0546(7) Uani 1 1 d .
H32 H 0.3107 0.6227 0.6678 0.065 Uiso 1 1 calc R
C33 C 0.44914(16) 0.48811(16) 0.7110(2) 0.0495(7) Uani 1 1 d .
C34 C 0.04618(15) 0.52748(15) 0.2898(2) 0.0449(7) Uani 1 1 d .

loop_
_atom_site_aniso_label
_atom_site_aniso_U_11
_atom_site_aniso_U_22
_atom_site_aniso_U_33
_atom_site_aniso_U_23
_atom_site_aniso_U_13
_atom_site_aniso_U_12
Fe1 0.0362(3) 0.0397(3) 0.0554(3) -0.0005(2) 0.0035(3) -0.0032(2)
Fe2 0.0359(3) 0.0461(3) 0.0537(3) 0.0012(2) 0.0080(3) 0.0029(3)
S1 0.0675(6) 0.0723(5) 0.0693(6) -0.0024(4) 0.0188(4) -0.0077(4)
S2 0.0633(5) 0.0647(5) 0.0651(5) 0.0054(4) 0.0207(4) 0.0014(4)
N1 0.0367(13) 0.0450(13) 0.0462(13) -0.0007(10) -0.0014(10) -0.0030(10)
N2 0.0618(17) 0.0518(14) 0.0641(16) 0.0036(12) -0.0063(13) -0.0059(13)
N3 0.0417(13) 0.0517(14) 0.0583(15) -0.0020(11) 0.0002(11) -0.0098(12)
N4 0.0480(14) 0.0404(12) 0.0507(14) 0.0007(10) 0.0034(11) 0.0006(11)
N5 0.0490(15) 0.0550(15) 0.0846(18) 0.0139(13) 0.0022(13) -0.0016(13)
N6 0.0471(14) 0.0434(13) 0.0628(15) 0.0026(11) 0.0040(12) 0.0037(12)
N7 0.0388(13) 0.0515(14) 0.0598(15) 0.0008(11) 0.0103(11) 0.0068(11)
N8 0.0456(15) 0.0520(14) 0.0867(18) -0.0041(13) 0.0206(13) 0.0034(13)
N9 0.0366(13) 0.0484(13) 0.0477(13) -0.0026(10) 0.0082(10) 0.0020(11)
N10 0.0467(15) 0.0496(14) 0.0669(16) -0.0073(11) 0.0113(12) -0.0027(12)
N11 0.0488(16) 0.0683(17) 0.100(2) -0.0311(15) 0.0034(15) 0.0050(14)
N12 0.0464(14) 0.0416(12) 0.0510(14) -0.0075(10) 0.0098(11) 0.0023(11)
N13 0.0494(15) 0.0517(14) 0.0712(17) -0.0002(13) 0.0149(13) -0.0034(11)
N14 0.0461(15) 0.0586(15) 0.0621(16) 0.0073(13) 0.0113(13) 0.0035(12)
C1 0.0523(18) 0.0500(17) 0.0581(18) 0.0001(14) -0.0082(14) -0.0025(15)
C2 0.0369(16) 0.0505(16) 0.0524(17) -0.0017(13) -0.0008(13) -0.0040(13)
C3 0.0362(15) 0.0462(15) 0.0392(15) -0.0026(11) 0.0014(12) -0.0058(13)
C4 0.0365(15) 0.0540(17) 0.0522(17) 0.0013(13) 0.0052(13) 0.0007(14)
C5 0.0514(18) 0.0471(16) 0.0628(18) -0.0033(13) 0.0084(15) 0.0001(14)
C6 0.0489(18) 0.0526(18) 0.070(2) -0.0002(14) -0.0010(15) -0.0130(15)
C7 0.0315(15) 0.068(2) 0.073(2) -0.0022(16) -0.0032(14) -0.0114(16)
C8 0.0373(16) 0.0583(17) 0.0558(18) -0.0046(13) 0.0016(13) 0.0018(14)
C9 0.056(2) 0.0450(16) 0.079(2) 0.0112(15) 0.0001(16) -0.0034(16)
C10 0.0492(18) 0.0392(15) 0.0656(19) -0.0027(13) 0.0082(15) 0.0029(14)
C11 0.0513(18) 0.0461(16) 0.0431(16) 0.0013(12) 0.0050(13) 0.0104(14)
C12 0.0532(19) 0.0494(16) 0.0626(19) 0.0021(14) 0.0086(15) 0.0036(15)
C13 0.053(2) 0.071(2) 0.083(2) 0.0083(17) 0.0074(17) 0.0087(18)
C14 0.061(2) 0.088(3) 0.093(3) 0.009(2) 0.009(2) 0.030(2)
C15 0.090(3) 0.0524(19) 0.104(3) 0.0034(18) 0.008(2) 0.030(2)
C16 0.074(2) 0.0449(17) 0.087(2) 0.0002(16) 0.0078(19) 0.0065(17)
C17 0.0366(16) 0.0572(18) 0.0619(19) 0.0048(14) 0.0068(14) 0.0012(14)
C18 0.0394(17) 0.0572(18) 0.077(2) -0.0115(15) 0.0155(15) -0.0010(15)
C19 0.0496(18) 0.0508(16) 0.0460(16) 0.0045(13) 0.0131(13) 0.0127(14)
C20 0.061(2) 0.069(2) 0.074(2) 0.0120(16) 0.0147(17) 0.0215(18)
C21 0.079(3) 0.095(3) 0.092(3) 0.027(2) 0.026(2) 0.041(2)
C22 0.132(4) 0.071(3) 0.097(3) 0.028(2) 0.053(3) 0.043(3)
C23 0.121(3) 0.055(2) 0.094(3) 0.0039(18) 0.046(3) 0.001(2)
C24 0.073(2) 0.0560(18) 0.070(2) -0.0014(15) 0.0231(17) 0.0038(18)
C25 0.0471(18) 0.0379(15) 0.087(2) -0.0069(14) 0.0117(16) -0.0020(14)
C26 0.0509(19) 0.0579(18) 0.094(2) -0.0280(17) 0.0005(17) 0.0112(16)
C27 0.0476(17) 0.0415(15) 0.0417(16) -0.0059(11) 0.0087(13) -0.0020(13)
C28 0.0586(19) 0.0405(15) 0.0641(19) -0.0034(13) 0.0123(15) 0.0011(15)
C29 0.073(2) 0.0420(16) 0.070(2) -0.0075(14) 0.0114(17) -0.0118(17)
C30 0.061(2) 0.063(2) 0.069(2) -0.0036(15) 0.0070(16) -0.0139(17)
C31 0.0507(19) 0.0568(18) 0.080(2) -0.0128(15) 0.0051(16) 0.0031(16)
C32 0.0515(18) 0.0410(15) 0.069(2) -0.0086(13) 0.0072(15) 0.0016(14)
C33 0.0329(15) 0.0378(15) 0.077(2) -0.0001(14) 0.0096(15) -0.0065(12)
C34 0.0299(14) 0.0354(14) 0.066(2) 0.0064(13) 0.0027(14) 0.0006(12)

loop_
_atom_type_symbol
_atom_type_description
_atom_type_scat_dispersion_real
_atom_type_scat_dispersion_imag
_atom_type_scat_source
C C 0.0033 0.0016 'International Tables Vol C Tables 4.2.6.8 and 6.1.1.4'
H H 0.0000 0.0000 'International Tables Vol C Tables 4.2.6.8 and 6.1.1.4'
N N 0.0061 0.0033 'International Tables Vol C Tables 4.2.6.8 and 6.1.1.4'
S S 0.1246 0.1234 'International Tables Vol C Tables 4.2.6.8 and 6.1.1.4'
Fe Fe 0.3463 0.8444 'International Tables Vol C Tables 4.2.6.8 and 6.1.1.4'

loop_
_geom_angle_atom_site_label_1
_geom_angle_atom_site_label_2
_geom_angle_atom_site_label_3
_geom_angle
_geom_angle_site_symmetry_1
_geom_angle_site_symmetry_3
N13 Fe1 N13 180.0 3_666 .
N13 Fe1 N6 90.24(8) 3_666 3_666
N13 Fe1 N6 89.76(8) . 3_666
N13 Fe1 N6 89.76(8) 3_666 .
N13 Fe1 N6 90.24(8) . .
N6 Fe1 N6 180.000(1) 3_666 .
N13 Fe1 N3 87.93(9) 3_666 .
N13 Fe1 N3 92.07(9) . .
N6 Fe1 N3 89.40(8) 3_666 .
N6 Fe1 N3 90.60(8) . .
N13 Fe1 N3 92.07(9) 3_666 3_666
N13 Fe1 N3 87.93(9) . 3_666
N6 Fe1 N3 90.60(8) 3_666 3_666
N6 Fe1 N3 89.40(8) . 3_666
N3 Fe1 N3 180.0 . 3_666
N14 Fe2 N14 180.00(11) . 3_566
N14 Fe2 N7 92.40(8) . 3_566
N14 Fe2 N7 87.60(8) 3_566 3_566
N14 Fe2 N7 87.60(8) . .
N14 Fe2 N7 92.40(8) 3_566 .
N7 Fe2 N7 180.0 3_566 .
N14 Fe2 N10 91.59(9) . .
N14 Fe2 N10 88.41(9) 3_566 .
N7 Fe2 N10 89.09(8) 3_566 .
N7 Fe2 N10 90.91(8) . .
N14 Fe2 N10 88.41(9) . 3_566
N14 Fe2 N10 91.59(9) 3_566 3_566
N7 Fe2 N10 90.91(8) 3_566 3_566
N7 Fe2 N10 89.09(8) . 3_566
N10 Fe2 N10 180.0 . 3_566
C2 N1 C1 104.2(2) . .
C2 N1 C3 127.8(2) . .
C1 N1 C3 127.9(2) . .
C1 N2 N3 106.1(2) . .
C2 N3 N2 106.8(2) . .
C2 N3 Fe1 128.81(18) . .
N2 N3 Fe1 124.13(16) . .
C10 N4 C9 103.4(2) . .
C10 N4 C11 127.2(2) . .
C9 N4 C11 129.4(2) . .
C9 N5 N6 106.1(2) . .
C10 N6 N5 106.6(2) . .
C10 N6 Fe1 125.58(18) . .
N5 N6 Fe1 127.67(17) . .
C17 N7 N8 106.4(2) . .
C17 N7 Fe2 127.29(19) . .
N8 N7 Fe2 126.06(16) . .
C18 N8 N7 106.4(2) . .
C18 N9 C17 103.2(2) . .
C18 N9 C19 128.1(2) . .
C17 N9 C19 128.6(2) . .
C25 N10 N11 106.7(2) . .
C25 N10 Fe2 123.05(19) . .
N11 N10 Fe2 129.87(17) . .
C26 N11 N10 106.4(2) . .
C26 N12 C25 103.2(2) . .
C26 N12 C27 130.1(2) . .
C25 N12 C27 126.4(2) . .
C33 N13 Fe1 158.5(2) . .
C34 N14 Fe2 162.5(2) . .
N2 C1 N1 111.7(2) . .
N2 C1 H1 124.2 . .
N1 C1 H1 124.2 . .
N3 C2 N1 111.2(2) . .
N3 C2 H2 124.4 . .
N1 C2 H2 124.4 . .
C4 C3 C8 120.5(2) . .
C4 C3 N1 120.0(2) . .
C8 C3 N1 119.6(2) . .
C3 C4 C5 119.5(2) . .
C3 C4 H4 120.2 . .
C5 C4 H4 120.2 . .
C6 C5 C4 120.1(3) . .
C6 C5 H5 119.9 . .
C4 C5 H5 119.9 . .
C7 C6 C5 119.8(3) . .
C7 C6 H6 120.1 . .
C5 C6 H6 120.1 . .
C6 C7 C8 121.2(3) . .
C6 C7 H7 119.4 . .
C8 C7 H7 119.4 . .
C7 C8 C3 118.9(3) . .
C7 C8 H8 120.6 . .
C3 C8 H8 120.6 . .
N5 C9 N4 112.2(2) . .
N5 C9 H9 123.9 . .
N4 C9 H9 123.9 . .
N6 C10 N4 111.7(3) . .
N6 C10 H10 124.2 . .
N4 C10 H10 124.2 . .
C12 C11 C16 120.0(3) . .
C12 C11 N4 120.0(2) . .
C16 C11 N4 120.0(3) . .
C11 C12 C13 120.0(3) . .
C11 C12 H12 120.0 . .
C13 C12 H12 120.0 . .
C14 C13 C12 120.5(3) . .
C14 C13 H13 119.8 . .
C12 C13 H13 119.8 . .
C15 C14 C13 119.4(3) . .
C15 C14 H14 120.3 . .
C13 C14 H14 120.3 . .
C14 C15 C16 121.2(3) . .
C14 C15 H15 119.4 . .
C16 C15 H15 119.4 . .
C11 C16 C15 118.9(3) . .
C11 C16 H16 120.6 . .
C15 C16 H16 120.6 . .
N7 C17 N9 111.5(2) . .
N7 C17 H17 124.2 . .
N9 C17 H17 124.2 . .
N8 C18 N9 112.4(2) . .
N8 C18 H18 123.8 . .
N9 C18 H18 123.8 . .
C24 C19 C20 120.9(3) . .
C24 C19 N9 119.9(2) . .
C20 C19 N9 119.2(3) . .
C19 C20 C21 118.7(3) . .
C19 C20 H20 120.7 . .
C21 C20 H20 120.7 . .
C22 C21 C20 121.3(4) . .
C22 C21 H21 119.3 . .
C20 C21 H21 119.3 . .
C21 C22 C23 119.9(4) . .
C21 C22 H22 120.1 . .
C23 C22 H22 120.1 . .
C22 C23 C24 119.9(4) . .
C22 C23 H23 120.1 . .
C24 C23 H23 120.1 . .
C19 C24 C23 119.3(3) . .
C19 C24 H24 120.3 . .
C23 C24 H24 120.3 . .
N10 C25 N12 111.6(2) . .
N10 C25 H25 124.2 . .
N12 C25 H25 124.2 . .
N11 C26 N12 112.1(2) . .
N11 C26 H26 123.9 . .
N12 C26 H26 123.9 . .
C32 C27 C28 120.4(3) . .
C32 C27 N12 119.5(2) . .
C28 C27 N12 120.1(2) . .
C27 C28 C29 119.0(3) . .
C27 C28 H28 120.5 . .
C29 C28 H28 120.5 . .
C30 C29 C28 120.8(3) . .
C30 C29 H29 119.6 . .
C28 C29 H29 119.6 . .
C31 C30 C29 119.4(3) . .
C31 C30 H30 120.3 . .
C29 C30 H30 120.3 . .
C30 C31 C32 120.7(3) . .
C30 C31 H31 119.6 . .
C32 C31 H31 119.6 . .
C27 C32 C31 119.5(2) . .
C27 C32 H32 120.2 . .
C31 C32 H32 120.2 . .
N13 C33 S1 179.8(3) . .
N14 C34 S2 179.4(3) . .

loop_
_geom_bond_atom_site_label_1
_geom_bond_atom_site_label_2
_geom_bond_distance
_geom_bond_site_symmetry_2
Fe1 N13 2.123(3) 3_666
Fe1 N13 2.123(3) .
Fe1 N6 2.246(2) 3_666
Fe1 N6 2.246(2) .
Fe1 N3 2.259(2) .
Fe1 N3 2.259(2) 3_666
Fe2 N14 2.091(3) .
Fe2 N14 2.091(3) 3_566
Fe2 N7 2.269(2) 3_566
Fe2 N7 2.269(2) .
Fe2 N10 2.296(2) .
Fe2 N10 2.296(2) 3_566
S1 C33 1.625(3) .
S2 C34 1.635(3) .
N1 C2 1.348(3) .
N1 C1 1.353(3) .
N1 C3 1.432(3) .
N2 C1 1.300(3) .
N2 N3 1.395(3) .
N3 C2 1.303(3) .
N4 C10 1.348(3) .
N4 C9 1.352(3) .
N4 C11 1.434(3) .
N5 C9 1.292(3) .
N5 N6 1.390(3) .
N6 C10 1.300(3) .
N7 C17 1.301(3) .
N7 N8 1.384(3) .
N8 C18 1.288(3) .
N9 C18 1.348(3) .
N9 C17 1.353(3) .
N9 C19 1.431(3) .
N10 C25 1.295(3) .
N10 N11 1.379(3) .
N11 C26 1.291(3) .
N12 C26 1.348(3) .
N12 C25 1.353(3) .
N12 C27 1.436(3) .
N13 C33 1.163(3) .
N14 C34 1.157(3) .
C1 H1 0.9300 .
C2 H2 0.9300 .
C3 C4 1.378(3) .
C3 C8 1.383(3) .
C4 C5 1.381(3) .
C4 H4 0.9300 .
C5 C6 1.375(4) .
C5 H5 0.9300 .
C6 C7 1.364(4) .
C6 H6 0.9300 .
C7 C8 1.376(3) .
C7 H7 0.9300 .
C8 H8 0.9300 .
C9 H9 0.9300 .
C10 H10 0.9300 .
C11 C12 1.376(4) .
C11 C16 1.379(4) .
C12 C13 1.377(4) .
C12 H12 0.9300 .
C13 C14 1.369(4) .
C13 H13 0.9300 .
C14 C15 1.363(4) .
C14 H14 0.9300 .
C15 C16 1.386(4) .
C15 H15 0.9300 .
C16 H16 0.9300 .
C17 H17 0.9300 .
C18 H18 0.9300 .
C19 C24 1.369(4) .
C19 C20 1.379(4) .
C20 C21 1.379(4) .
C20 H20 0.9300 .
C21 C22 1.356(5) .
C21 H21 0.9300 .
C22 C23 1.375(5) .
C22 H22 0.9300 .
C23 C24 1.390(4) .
C23 H23 0.9300 .
C24 H24 0.9300 .
C25 H25 0.9300 .
C26 H26 0.9300 .
C27 C32 1.378(3) .
C27 C28 1.380(3) .
C28 C29 1.388(4) .
C28 H28 0.9300 .
C29 C30 1.374(4) .
C29 H29 0.9300 .
C30 C31 1.372(4) .
C30 H30 0.9300 .
C31 C32 1.382(4) .
C31 H31 0.9300 .
C32 H32 0.9300 .

loop_
_geom_torsion_atom_site_label_1
_geom_torsion_atom_site_label_2
_geom_torsion_atom_site_label_3
_geom_torsion_atom_site_label_4
_geom_torsion
_geom_torsion_site_symmetry_1
C1 N2 N3 C2 0.8(3) .
C1 N2 N3 Fe1 -173.45(19) .
N13 Fe1 N3 C2 105.1(2) 3_666
N13 Fe1 N3 C2 -74.9(2) .
N6 Fe1 N3 C2 14.9(2) 3_666
N6 Fe1 N3 C2 -165.1(2) .
N3 Fe1 N3 C2 -179(18) 3_666
N13 Fe1 N3 N2 -81.9(2) 3_666
N13 Fe1 N3 N2 98.1(2) .
N6 Fe1 N3 N2 -172.2(2) 3_666
N6 Fe1 N3 N2 7.8(2) .
N3 Fe1 N3 N2 -6(18) 3_666
C9 N5 N6 C10 0.3(3) .
C9 N5 N6 Fe1 175.81(19) .
N13 Fe1 N6 C10 118.9(2) 3_666
N13 Fe1 N6 C10 -61.1(2) .
N6 Fe1 N6 C10 18(44) 3_666
N3 Fe1 N6 C10 30.9(2) .
N3 Fe1 N6 C10 -149.1(2) 3_666
N13 Fe1 N6 N5 -55.8(2) 3_666
N13 Fe1 N6 N5 124.2(2) .
N6 Fe1 N6 N5 -157(44) 3_666
N3 Fe1 N6 N5 -143.7(2) .
N3 Fe1 N6 N5 36.3(2) 3_666
N14 Fe2 N7 C17 -113.2(2) .
N14 Fe2 N7 C17 66.8(2) 3_566
N7 Fe2 N7 C17 -59(5) 3_566
N10 Fe2 N7 C17 155.3(2) .
N10 Fe2 N7 C17 -24.7(2) 3_566
N14 Fe2 N7 N8 61.1(2) .
N14 Fe2 N7 N8 -118.9(2) 3_566
N7 Fe2 N7 N8 116(5) 3_566
N10 Fe2 N7 N8 -30.5(2) .
N10 Fe2 N7 N8 149.5(2) 3_566
C17 N7 N8 C18 -0.5(3) .
Fe2 N7 N8 C18 -175.76(18) .
N14 Fe2 N10 C25 -75.6(2) .
N14 Fe2 N10 C25 104.4(2) 3_566
N7 Fe2 N10 C25 -168.0(2) 3_566
N7 Fe2 N10 C25 12.0(2) .
N10 Fe2 N10 C25 112(5) 3_566
N14 Fe2 N10 N11 96.6(2) .
N14 Fe2 N10 N11 -83.4(2) 3_566
N7 Fe2 N10 N11 4.2(2) 3_566
N7 Fe2 N10 N11 -175.8(2) .
N10 Fe2 N10 N11 -75(5) 3_566
C25 N10 N11 C26 0.1(3) .
Fe2 N10 N11 C26 -173.0(2) .
N13 Fe1 N13 C33 108(6) 3_666
N6 Fe1 N13 C33 85.4(6) 3_666
N6 Fe1 N13 C33 -94.6(6) .
N3 Fe1 N13 C33 174.7(6) .
N3 Fe1 N13 C33 -5.3(6) 3_666
N14 Fe2 N14 C34 -113(26) 3_566
N7 Fe2 N14 C34 -105.2(7) 3_566
N7 Fe2 N14 C34 74.8(7) .
N10 Fe2 N14 C34 165.6(7) .
N10 Fe2 N14 C34 -14.4(7) 3_566
N3 N2 C1 N1 -0.3(3) .
C2 N1 C1 N2 -0.4(3) .
C3 N1 C1 N2 176.7(2) .
N2 N3 C2 N1 -1.1(3) .
Fe1 N3 C2 N1 172.81(16) .
C1 N1 C2 N3 0.9(3) .
C3 N1 C2 N3 -176.1(2) .
C2 N1 C3 C4 -30.8(4) .
C1 N1 C3 C4 152.8(3) .
C2 N1 C3 C8 147.9(3) .
C1 N1 C3 C8 -28.6(4) .
C8 C3 C4 C5 0.5(4) .
N1 C3 C4 C5 179.2(2) .
C3 C4 C5 C6 0.5(4) .
C4 C5 C6 C7 -1.1(4) .
C5 C6 C7 C8 0.7(4) .
C6 C7 C8 C3 0.4(4) .
C4 C3 C8 C7 -1.0(4) .
N1 C3 C8 C7 -179.6(2) .
N6 N5 C9 N4 -0.4(3) .
C10 N4 C9 N5 0.3(3) .
C11 N4 C9 N5 -178.8(2) .
N5 N6 C10 N4 -0.2(3) .
Fe1 N6 C10 N4 -175.78(16) .
C9 N4 C10 N6 0.0(3) .
C11 N4 C10 N6 179.1(2) .
C10 N4 C11 C12 -13.4(4) .
C9 N4 C11 C12 165.5(3) .
C10 N4 C11 C16 167.2(3) .
C9 N4 C11 C16 -13.9(4) .
C16 C11 C12 C13 -1.6(4) .
N4 C11 C12 C13 179.0(2) .
C11 C12 C13 C14 1.6(5) .
C12 C13 C14 C15 -0.4(5) .
C13 C14 C15 C16 -0.8(6) .
C12 C11 C16 C15 0.4(5) .
N4 C11 C16 C15 179.8(3) .
C14 C15 C16 C11 0.8(5) .
N8 N7 C17 N9 0.3(3) .
Fe2 N7 C17 N9 175.41(15) .
C18 N9 C17 N7 0.1(3) .
C19 N9 C17 N7 -176.4(2) .
N7 N8 C18 N9 0.6(3) .
C17 N9 C18 N8 -0.5(3) .
C19 N9 C18 N8 176.1(2) .
C18 N9 C19 C24 -166.6(3) .
C17 N9 C19 C24 9.1(4) .
C18 N9 C19 C20 11.6(4) .
C17 N9 C19 C20 -172.7(3) .
C24 C19 C20 C21 1.0(5) .
N9 C19 C20 C21 -177.1(3) .
C19 C20 C21 C22 -0.6(5) .
C20 C21 C22 C23 -0.4(6) .
C21 C22 C23 C24 1.1(6) .
C20 C19 C24 C23 -0.3(4) .
N9 C19 C24 C23 177.8(3) .
C22 C23 C24 C19 -0.7(5) .
N11 N10 C25 N12 -0.2(3) .
Fe2 N10 C25 N12 173.56(17) .
C26 N12 C25 N10 0.1(3) .
C27 N12 C25 N10 -174.5(2) .
N10 N11 C26 N12 0.0(4) .
C25 N12 C26 N11 -0.1(4) .
C27 N12 C26 N11 174.3(3) .
C26 N12 C27 C32 175.9(3) .
C25 N12 C27 C32 -10.9(4) .
C26 N12 C27 C28 -5.2(4) .
C25 N12 C27 C28 168.0(3) .
C32 C27 C28 C29 1.6(4) .
N12 C27 C28 C29 -177.3(2) .
C27 C28 C29 C30 1.1(4) .
C28 C29 C30 C31 -2.4(4) .
C29 C30 C31 C32 1.0(5) .
C28 C27 C32 C31 -3.0(4) .
N12 C27 C32 C31 175.9(2) .
C30 C31 C32 C27 1.7(4) .
Fe1 N13 C33 S1 134(100) .
Fe2 N14 C34 S2 98(29) .
